data_4304957
loop_
_publ_author_name
'Minh Nguyen'
'Tuan Phan'
'Eric Van Caemelbecke'
'Xin Wei'
'John L. Bear'
'Karl M. Kadish'

_publ_section_title
;
Synthesis and Characterization of (3,1) Ru2(F3ap)4(NCS) and (3,1)
Ru2(F3ap)3(F2Oap)(NCS) Where F3ap Is the
2-(2,4,6-Trifluoroanilino)pyridinate Anion
;
_journal_name_full 'Inorganic Chemistry'
_journal_page_first 4392
_journal_page_last 4400
_journal_paper_doi 10.1021/ic8000703
_journal_volume 47
_journal_year 2008
_chemical_formula_moiety 'C45 H24 F11 N9 O Ru2 S, 0.5 C H2 Cl2'
_chemical_formula_sum 'C45.5 H25 Cl F11 N9 O Ru2 S'
_chemical_formula_weight 1192.40
_chemical_name_systematic
; 
 ? 
;
_space_group_IT_number 15
_symmetry_cell_setting monoclinic
_symmetry_space_group_name_Hall '-C 2yc'
_symmetry_space_group_name_H-M 'C 1 2/c 1'
_atom_sites_solution_hydrogens geom
_atom_sites_solution_primary direct
_atom_sites_solution_secondary difmap
_audit_creation_method SHELXL-97
_cell_angle_alpha 90.00
_cell_angle_beta 101.234(3)
_cell_angle_gamma 90.00
_cell_formula_units_Z 8
_cell_length_a 18.831(3)
_cell_length_b 11.499(2)
_cell_length_c 41.656(6)
_cell_measurement_reflns_used 951
_cell_measurement_temperature 223(2)
_cell_measurement_theta_max 23.54
_cell_measurement_theta_min 1.99
_cell_volume 8847(2)
_computing_cell_refinement 'Bruker SAINT software (Bruker, 1999)'
_computing_data_collection 'Siemens SMART software (Siemens, 1996)'
_computing_data_reduction 'Bruker SAINT software (Bruker, 1999)'
_computing_structure_refinement 'SHELXL-97 (Sheldrick, 1997)'
_computing_structure_solution 'SHELXS-97 (Sheldrick, 1997)'
_diffrn_ambient_temperature 223(2)
_diffrn_detector_area_resol_mean 1K
_diffrn_measured_fraction_theta_full 0.992
_diffrn_measured_fraction_theta_max 0.992
_diffrn_measurement_device_type 'Siemens SMART CCD'
_diffrn_measurement_method CCD
_diffrn_radiation_monochromator graphite
_diffrn_radiation_source 'fine-focus sealed tube'
_diffrn_radiation_type MoK\a
_diffrn_radiation_wavelength 0.71073
_diffrn_reflns_av_R_equivalents 0.0299
_diffrn_reflns_av_sigmaI/netI 0.0194
_diffrn_reflns_limit_h_max 20
_diffrn_reflns_limit_h_min -21
_diffrn_reflns_limit_k_max 12
_diffrn_reflns_limit_k_min 0
_diffrn_reflns_limit_l_max 46
_diffrn_reflns_limit_l_min 0
_diffrn_reflns_number 20448
_diffrn_reflns_theta_full 23.54
_diffrn_reflns_theta_max 23.54
_diffrn_reflns_theta_min 1.99
_diffrn_standards_decay_% 0.0
_exptl_absorpt_coefficient_mu 0.886
_exptl_absorpt_correction_T_max 0.8806
_exptl_absorpt_correction_T_min 0.7124
_exptl_absorpt_correction_type empirical
_exptl_crystal_colour 'Very dark violet'
_exptl_crystal_density_diffrn 1.790
_exptl_crystal_density_method 'not measured'
_exptl_crystal_description 'Diamond column'
_exptl_crystal_F_000 4712
_exptl_crystal_size_max 0.40
_exptl_crystal_size_mid 0.25
_exptl_crystal_size_min 0.20
_refine_diff_density_max 2.131
_refine_diff_density_min -0.947
_refine_diff_density_rms 0.106
_refine_ls_extinction_coef 0.000011(19)
_refine_ls_extinction_expression Fc^*^=kFc[1+0.001xFc^2^\l^3^/sin(2\q)]^-1/4^
_refine_ls_extinction_method SHELXL
_refine_ls_goodness_of_fit_ref 1.166
_refine_ls_hydrogen_treatment calculated
_refine_ls_matrix_type full
_refine_ls_number_parameters 641
_refine_ls_number_reflns 6539
_refine_ls_number_restraints 0
_refine_ls_restrained_S_all 1.166
_refine_ls_R_factor_all 0.0667
_refine_ls_R_factor_gt 0.0522
_refine_ls_shift/su_max 0.136
_refine_ls_shift/su_mean 0.010
_refine_ls_structure_factor_coef Fsqd
_refine_ls_weighting_details 'calc w=1/[\s^2^(Fo^2^)+(0.0448P)^2^+124.8633P] where P=(Fo^2^+2Fc^2^)/3'
_refine_ls_weighting_scheme calc
_refine_ls_wR_factor_gt 0.1272
_refine_ls_wR_factor_ref 0.1395
_reflns_number_gt 5275
_reflns_number_total 6900
_reflns_threshold_expression >4sigma(I)
_cod_data_source_file ic8000703-file003_2.cif
_cod_data_source_block k853
_cod_depositor_comments
;
The following automatic conversions were performed:
'_symmetry_cell_setting' value 'Monoclinic' changed to 'monoclinic'
according to '/home/saulius/struct/CIF-dictionaries/cif_core.dic'
dictionary named 'cif_core.dic' version 2.4.1 from
2010-06-29.

'_exptl_absorpt_correction_type' value 'Empirical' changed to
'empirical' according to
'/home/saulius/struct/CIF-dictionaries/cif_core.dic' dictionary named
'cif_core.dic' version 2.4.1 from 2010-06-29.

Automatic conversion script
Id: cif_fix_enum 1527 2010-12-29 10:47:43Z saulius 
;
_cod_original_cell_volume 8848(2)
_cod_original_formula_sum 'C45.50 H25 Cl F11 N9 O Ru2 S'
_cod_database_code 4304957

loop_
_symmetry_equiv_pos_as_xyz
'x, y, z'
'-x, y, -z+1/2'
'x+1/2, y+1/2, z'
'-x+1/2, y+1/2, -z+1/2'
'-x, -y, -z'
'x, -y, z-1/2'
'-x+1/2, -y+1/2, -z'
'x+1/2, -y+1/2, z-1/2'

loop_
_atom_site_label
_atom_site_type_symbol
_atom_site_fract_x
_atom_site_fract_y
_atom_site_fract_z
_atom_site_U_iso_or_equiv
_atom_site_adp_type
_atom_site_occupancy
_atom_site_symmetry_multiplicity
_atom_site_calc_flag
_atom_site_refinement_flags
_atom_site_disorder_assembly
_atom_site_disorder_group
Ru1 Ru 0.58695(3) 0.76865(5) 0.653977(13) 0.02828(17) Uani 1 1 d . . .
Ru2 Ru 0.56767(3) 0.67290(5) 0.603654(13) 0.02811(17) Uani 1 1 d . . .
S1 S 0.61750(13) 0.9128(2) 0.76805(5) 0.0562(6) Uani 1 1 d . . .
F2 F 0.7563(4) 0.5528(5) 0.49317(15) 0.101(2) Uani 1 1 d . . .
F3 F 0.7988(3) 0.7838(5) 0.58627(16) 0.0832(18) Uani 1 1 d . . .
F4 F 0.3557(3) 0.6727(6) 0.57357(13) 0.0824(18) Uani 1 1 d . . .
F5 F 0.3279(4) 0.7534(7) 0.46190(13) 0.110(3) Uani 1 1 d . . .
F6 F 0.5297(4) 0.8938(5) 0.53547(13) 0.0867(19) Uani 1 1 d . . .
F7 F 0.5637(3) 0.3736(5) 0.65761(13) 0.0806(17) Uani 1 1 d . . .
F8 F 0.5125(5) 0.1132(6) 0.5696(2) 0.143(4) Uani 1 1 d . . .
F9 F 0.4366(4) 0.4959(6) 0.55515(14) 0.0853(18) Uani 1 1 d . . .
F10 F 0.6401(3) 0.5250(5) 0.72158(12) 0.0695(16) Uani 1 1 d . . .
F11 F 0.8261(3) 0.7047(6) 0.79561(12) 0.0840(18) Uani 1 1 d . . .
F12 F 0.7881(3) 0.7971(5) 0.68397(13) 0.082(2) Uani 1 1 d . . .
O1 O 0.5680(4) 0.6210(6) 0.55356(14) 0.0663(18) Uani 1 1 d . . .
N1 N 0.6529(3) 0.8875(5) 0.63593(15) 0.0381(14) Uani 1 1 d . . .
N2 N 0.6460(3) 0.7718(5) 0.59055(15) 0.0400(15) Uani 1 1 d . . .
N3 N 0.5022(3) 0.8833(5) 0.63845(13) 0.0327(13) Uani 1 1 d . . .
N4 N 0.4861(3) 0.7893(5) 0.58846(13) 0.0336(13) Uani 1 1 d . . .
N5 N 0.5088(3) 0.6605(5) 0.66779(13) 0.0317(13) Uani 1 1 d . . .
N6 N 0.5027(3) 0.5558(5) 0.61961(13) 0.0322(13) Uani 1 1 d . . .
N7 N 0.6501(3) 0.5534(5) 0.61962(13) 0.0323(13) Uani 1 1 d . . .
N8 N 0.6702(3) 0.6517(5) 0.66918(13) 0.0309(13) Uani 1 1 d . . .
N9 N 0.6116(3) 0.8513(5) 0.70335(15) 0.0358(14) Uani 1 1 d . . .
C1 C 0.6723(4) 0.9893(6) 0.65213(19) 0.0442(19) Uani 1 1 d . . .
H1 H 0.6599 1.0011 0.6727 0.053 Uiso 1 1 calc R . .
C2 C 0.7090(5) 1.0746(7) 0.6394(2) 0.054(2) Uani 1 1 d . . .
H2 H 0.7240 1.1422 0.6515 0.065 Uiso 1 1 calc R . .
C3 C 0.7240(5) 1.0596(7) 0.6081(2) 0.059(2) Uani 1 1 d . . .
H3 H 0.7479 1.1184 0.5986 0.071 Uiso 1 1 calc R . .
C4 C 0.7043(4) 0.9615(7) 0.5916(2) 0.047(2) Uani 1 1 d . . .
H4 H 0.7139 0.9516 0.5704 0.057 Uiso 1 1 calc R . .
C5 C 0.6689(4) 0.8721(6) 0.60595(18) 0.0379(17) Uani 1 1 d . . .
C6 C 0.6774(4) 0.7237(6) 0.56588(18) 0.0379(17) Uani 1 1 d . . .
C7 C 0.6328(5) 0.6480(9) 0.5452(2) 0.061(2) Uani 1 1 d . . .
C8 C 0.6568(5) 0.5972(9) 0.5186(2) 0.070(3) Uani 1 1 d . . .
H8 H 0.6248 0.5557 0.5025 0.084 Uiso 1 1 calc R . .
C9 C 0.7280(7) 0.6097(8) 0.5166(2) 0.066(3) Uani 1 1 d . . .
C10 C 0.7770(5) 0.6703(8) 0.5396(2) 0.062(3) Uani 1 1 d . . .
H10 H 0.8263 0.6742 0.5386 0.074 Uiso 1 1 calc R . .
C11 C 0.7497(4) 0.7245(7) 0.5639(2) 0.048(2) Uani 1 1 d . . .
C12 C 0.4820(4) 0.9652(7) 0.65853(18) 0.0422(18) Uani 1 1 d . . .
H12 H 0.5084 0.9710 0.6801 0.051 Uiso 1 1 calc R . .
C13 C 0.4258(5) 1.0385(7) 0.6489(2) 0.049(2) Uani 1 1 d . . .
H13 H 0.4143 1.0950 0.6634 0.059 Uiso 1 1 calc R . .
C14 C 0.3852(4) 1.0291(7) 0.6173(2) 0.049(2) Uani 1 1 d . . .
H14 H 0.3449 1.0775 0.6104 0.058 Uiso 1 1 calc R . .
C15 C 0.4046(4) 0.9489(7) 0.59650(18) 0.0417(18) Uani 1 1 d . . .
H15 H 0.3784 0.9436 0.5749 0.050 Uiso 1 1 calc R . .
C16 C 0.4640(4) 0.8732(6) 0.60729(16) 0.0335(16) Uani 1 1 d . . .
C17 C 0.4443(4) 0.7807(6) 0.55594(16) 0.0349(16) Uani 1 1 d . . .
C18 C 0.3813(4) 0.7194(8) 0.54860(19) 0.048(2) Uani 1 1 d . . .
C19 C 0.3408(5) 0.7075(9) 0.5174(2) 0.067(3) Uani 1 1 d . . .
H19 H 0.2978 0.6638 0.5131 0.080 Uiso 1 1 calc R . .
C20 C 0.3667(6) 0.7626(10) 0.4931(2) 0.068(3) Uani 1 1 d . . .
C21 C 0.4277(6) 0.8266(10) 0.4982(2) 0.073(3) Uani 1 1 d . . .
H21 H 0.4431 0.8652 0.4808 0.087 Uiso 1 1 calc R . .
C22 C 0.4669(5) 0.8335(8) 0.5300(2) 0.054(2) Uani 1 1 d . . .
C23 C 0.4827(4) 0.6814(7) 0.69543(19) 0.047(2) Uani 1 1 d . . .
H23 H 0.5020 0.7446 0.7086 0.057 Uiso 1 1 calc R . .
C24 C 0.4308(5) 0.6170(8) 0.7051(2) 0.063(3) Uani 1 1 d . . .
H24 H 0.4158 0.6336 0.7249 0.075 Uiso 1 1 calc R . .
C25 C 0.3998(5) 0.5257(8) 0.6854(2) 0.060(3) Uani 1 1 d . . .
H25 H 0.3634 0.4796 0.6915 0.072 Uiso 1 1 calc R . .
C26 C 0.4228(4) 0.5043(7) 0.6571(2) 0.049(2) Uani 1 1 d . . .
H26 H 0.4016 0.4438 0.6433 0.058 Uiso 1 1 calc R . .
C27 C 0.4784(4) 0.5721(6) 0.64804(17) 0.0358(16) Uani 1 1 d . . .
C28 C 0.5000(4) 0.4426(6) 0.60717(18) 0.0363(17) Uani 1 1 d . . .
C29 C 0.5301(6) 0.3485(8) 0.6256(2) 0.061(2) Uani 1 1 d . . .
C30 C 0.5370(7) 0.2410(8) 0.6148(3) 0.081(3) Uani 1 1 d . . .
H30 H 0.5605 0.1818 0.6284 0.097 Uiso 1 1 calc R . .
C31 C 0.5075(7) 0.2225(9) 0.5824(4) 0.089(4) Uani 1 1 d . . .
C32 C 0.4770(6) 0.3026(11) 0.5620(3) 0.074(3) Uani 1 1 d . . .
H32 H 0.4580 0.2858 0.5399 0.089 Uiso 1 1 calc R . .
C33 C 0.4741(6) 0.4158(9) 0.5749(2) 0.069(3) Uani 1 1 d . . .
C34 C 0.6663(4) 0.4648(6) 0.60074(19) 0.0404(18) Uani 1 1 d . . .
H34 H 0.6391 0.4581 0.5794 0.049 Uiso 1 1 calc R . .
C35 C 0.7189(4) 0.3856(7) 0.6107(2) 0.048(2) Uani 1 1 d . . .
H35 H 0.7293 0.3272 0.5966 0.058 Uiso 1 1 calc R . .
C36 C 0.7570(4) 0.3940(7) 0.6428(2) 0.049(2) Uani 1 1 d . . .
H36 H 0.7934 0.3394 0.6507 0.059 Uiso 1 1 calc R . .
C37 C 0.7424(4) 0.4791(6) 0.66266(19) 0.0399(17) Uani 1 1 d . . .
H37 H 0.7684 0.4836 0.6843 0.048 Uiso 1 1 calc R . .
C38 C 0.6882(3) 0.5616(6) 0.65112(16) 0.0304(15) Uani 1 1 d . . .
C39 C 0.7118(4) 0.6611(6) 0.70141(16) 0.0311(15) Uani 1 1 d . . .
C40 C 0.6959(4) 0.6006(7) 0.72777(18) 0.0412(18) Uani 1 1 d . . .
C41 C 0.7335(4) 0.6124(9) 0.75920(19) 0.054(2) Uani 1 1 d . . .
H41 H 0.7221 0.5676 0.7764 0.065 Uiso 1 1 calc R . .
C42 C 0.7880(5) 0.6915(8) 0.7646(2) 0.055(2) Uani 1 1 d . . .
C43 C 0.8086(5) 0.7548(7) 0.7405(2) 0.057(2) Uani 1 1 d . . .
H43 H 0.8475 0.8073 0.7449 0.068 Uiso 1 1 calc R . .
C44 C 0.7692(4) 0.7382(7) 0.70911(19) 0.046(2) Uani 1 1 d . . .
C45 C 0.6145(4) 0.8773(6) 0.7302(2) 0.0386(17) Uani 1 1 d . . .
C46 C 0.506(4) 0.1727(9) 0.7581(4) 0.07(3) Uiso 0.20 1 d PG A -1
H46A H 0.5468 0.1247 0.7666 0.080 Uiso 0.20 1 d PG A -1
H46B H 0.4628 0.1295 0.7597 0.080 Uiso 0.20 1 d PG A -1
Cl1 Cl 0.5050(9) 0.2032(13) 0.7169(2) 0.062(4) Uiso 0.20 1 d PG A -1
Cl2 Cl 0.5092(9) 0.2984(12) 0.7820(2) 0.052(3) Uiso 0.20 1 d PG A -1
C46' C 0.511(4) 0.1693(7) 0.7496(4) 0.068(12) Uiso 0.30 1 d PG B -2
H46C H 0.5512 0.1174 0.7516 0.081 Uiso 0.30 1 d PG B -2
H46D H 0.4675 0.1229 0.7472 0.081 Uiso 0.30 1 d PG B -2
Cl1' Cl 0.5066(7) 0.2543(15) 0.7144(2) 0.059(3) Uiso 0.30 1 d PG B -2
Cl2' Cl 0.5190(8) 0.2529(17) 0.7852(2) 0.078(4) Uiso 0.30 1 d PG B -2

loop_
_atom_site_aniso_label
_atom_site_aniso_U_11
_atom_site_aniso_U_22
_atom_site_aniso_U_33
_atom_site_aniso_U_23
_atom_site_aniso_U_13
_atom_site_aniso_U_12
Ru1 0.0297(3) 0.0280(3) 0.0270(3) 0.0011(2) 0.0051(2) -0.0055(2)
Ru2 0.0285(3) 0.0291(3) 0.0264(3) 0.0021(2) 0.0047(2) -0.0027(2)
S1 0.0662(14) 0.0653(15) 0.0354(11) -0.0070(10) 0.0053(10) -0.0086(12)
F2 0.173(7) 0.076(4) 0.078(4) -0.008(3) 0.079(4) 0.012(4)
F3 0.050(3) 0.081(4) 0.110(5) -0.032(4) -0.005(3) 0.012(3)
F4 0.043(3) 0.134(5) 0.069(4) 0.020(4) 0.008(3) -0.025(3)
F5 0.114(5) 0.160(7) 0.038(3) -0.021(4) -0.028(3) 0.038(5)
F6 0.111(5) 0.092(4) 0.053(3) 0.025(3) 0.007(3) -0.040(4)
F7 0.098(4) 0.082(4) 0.062(4) 0.022(3) 0.016(3) 0.023(3)
F8 0.215(9) 0.059(4) 0.197(8) -0.052(5) 0.142(8) -0.049(5)
F9 0.100(5) 0.085(4) 0.062(4) -0.006(3) -0.005(3) -0.013(4)
F10 0.052(3) 0.090(4) 0.062(3) 0.033(3) 0.001(2) -0.031(3)
F11 0.089(4) 0.112(5) 0.039(3) -0.006(3) -0.015(3) 0.004(4)
F12 0.069(3) 0.098(4) 0.065(3) 0.044(3) -0.021(3) -0.054(3)
O1 0.071(4) 0.085(5) 0.040(3) -0.009(3) 0.002(3) 0.012(4)
N1 0.042(4) 0.030(3) 0.044(4) -0.003(3) 0.015(3) -0.006(3)
N2 0.046(4) 0.031(3) 0.048(4) 0.002(3) 0.022(3) -0.005(3)
N3 0.036(3) 0.033(3) 0.030(3) -0.001(3) 0.008(3) 0.000(3)
N4 0.039(3) 0.034(3) 0.028(3) 0.003(3) 0.006(3) 0.003(3)
N5 0.035(3) 0.029(3) 0.031(3) 0.002(3) 0.006(2) -0.005(3)
N6 0.030(3) 0.033(3) 0.033(3) -0.001(3) 0.005(2) -0.007(3)
N7 0.032(3) 0.032(3) 0.033(3) -0.001(3) 0.005(3) -0.004(3)
N8 0.031(3) 0.032(3) 0.028(3) 0.003(2) 0.003(2) -0.005(3)
N9 0.042(4) 0.023(3) 0.041(4) -0.007(3) 0.004(3) -0.004(3)
C1 0.051(5) 0.037(4) 0.046(5) -0.011(4) 0.013(4) -0.015(4)
C2 0.066(6) 0.036(5) 0.066(6) -0.005(4) 0.023(5) -0.019(4)
C3 0.072(6) 0.034(5) 0.078(6) 0.007(4) 0.034(5) -0.011(4)
C4 0.062(5) 0.033(4) 0.054(5) 0.005(4) 0.026(4) -0.003(4)
C5 0.039(4) 0.030(4) 0.048(4) 0.005(3) 0.016(3) 0.000(3)
C6 0.039(4) 0.035(4) 0.041(4) 0.002(3) 0.013(3) 0.001(3)
C7 0.039(5) 0.069(6) 0.073(6) -0.022(5) 0.007(4) 0.012(4)
C8 0.061(6) 0.087(7) 0.056(6) -0.022(5) -0.001(5) 0.025(6)
C9 0.120(9) 0.046(5) 0.044(5) 0.004(4) 0.045(6) 0.005(6)
C10 0.052(5) 0.054(5) 0.091(7) -0.012(5) 0.044(5) 0.002(4)
C11 0.045(5) 0.041(4) 0.056(5) 0.003(4) 0.002(4) 0.002(4)
C12 0.047(5) 0.043(5) 0.035(4) -0.008(3) 0.005(3) -0.003(4)
C13 0.060(5) 0.041(5) 0.046(5) -0.010(4) 0.012(4) 0.012(4)
C14 0.047(5) 0.044(5) 0.056(5) 0.001(4) 0.013(4) 0.013(4)
C15 0.045(4) 0.049(5) 0.030(4) 0.006(3) 0.006(3) 0.010(4)
C16 0.036(4) 0.036(4) 0.030(4) 0.001(3) 0.008(3) -0.003(3)
C17 0.038(4) 0.037(4) 0.028(4) 0.003(3) 0.005(3) 0.011(3)
C18 0.031(4) 0.068(6) 0.044(5) 0.013(4) 0.004(3) 0.007(4)
C19 0.038(5) 0.089(7) 0.064(6) -0.011(6) -0.008(4) 0.011(5)
C20 0.070(7) 0.091(8) 0.036(5) -0.009(5) -0.009(5) 0.030(6)
C21 0.094(8) 0.086(8) 0.036(5) 0.013(5) 0.008(5) 0.004(7)
C22 0.058(5) 0.061(6) 0.043(5) 0.008(4) 0.009(4) -0.006(5)
C23 0.050(5) 0.048(5) 0.049(5) -0.011(4) 0.020(4) -0.017(4)
C24 0.075(6) 0.063(6) 0.064(6) -0.017(5) 0.048(5) -0.029(5)
C25 0.063(6) 0.050(5) 0.080(6) -0.016(5) 0.045(5) -0.027(5)
C26 0.046(5) 0.045(5) 0.060(5) -0.012(4) 0.023(4) -0.016(4)
C27 0.030(4) 0.038(4) 0.040(4) 0.000(3) 0.008(3) -0.004(3)
C28 0.031(4) 0.031(4) 0.046(4) 0.001(3) 0.008(3) -0.009(3)
C29 0.088(7) 0.047(5) 0.056(6) 0.010(4) 0.034(5) 0.012(5)
C30 0.116(9) 0.041(6) 0.101(9) 0.008(6) 0.062(8) 0.004(6)
C31 0.113(10) 0.037(6) 0.128(11) -0.022(7) 0.055(9) -0.031(6)
C32 0.076(7) 0.087(8) 0.059(6) -0.033(6) 0.016(5) -0.015(6)
C33 0.086(7) 0.061(6) 0.052(6) -0.007(5) -0.003(5) 0.015(5)
C34 0.042(4) 0.036(4) 0.041(4) -0.005(3) 0.003(3) -0.004(3)
C35 0.047(5) 0.039(4) 0.056(5) -0.008(4) 0.005(4) 0.005(4)
C36 0.040(4) 0.044(5) 0.061(5) 0.003(4) 0.003(4) 0.010(4)
C37 0.037(4) 0.037(4) 0.043(4) 0.006(3) 0.000(3) 0.001(3)
C38 0.027(3) 0.034(4) 0.031(4) 0.005(3) 0.007(3) -0.006(3)
C39 0.032(4) 0.029(4) 0.032(4) 0.004(3) 0.007(3) 0.003(3)
C40 0.031(4) 0.048(5) 0.046(5) 0.009(4) 0.012(3) -0.001(3)
C41 0.043(5) 0.084(7) 0.038(5) 0.023(4) 0.012(4) 0.011(5)
C42 0.054(5) 0.066(6) 0.038(5) -0.006(4) -0.003(4) 0.006(5)
C43 0.060(5) 0.046(5) 0.053(5) 0.006(4) -0.018(4) -0.018(4)
C44 0.041(4) 0.049(5) 0.043(4) 0.018(4) -0.006(3) -0.015(4)
C45 0.030(4) 0.031(4) 0.051(5) 0.001(4) -0.002(3) -0.008(3)

loop_
_atom_type_symbol
_atom_type_description
_atom_type_scat_dispersion_real
_atom_type_scat_dispersion_imag
_atom_type_scat_source
C C 0.0033 0.0016 'International Tables Vol C Tables 4.2.6.8 and 6.1.1.4'
H H 0.0000 0.0000 'International Tables Vol C Tables 4.2.6.8 and 6.1.1.4'
N N 0.0061 0.0033 'International Tables Vol C Tables 4.2.6.8 and 6.1.1.4'
O O 0.0106 0.0060 'International Tables Vol C Tables 4.2.6.8 and 6.1.1.4'
F F 0.0171 0.0103 'International Tables Vol C Tables 4.2.6.8 and 6.1.1.4'
S S 0.1246 0.1234 'International Tables Vol C Tables 4.2.6.8 and 6.1.1.4'
Cl Cl 0.1484 0.1585 'International Tables Vol C Tables 4.2.6.8 and 6.1.1.4'
Ru Ru -1.2594 0.8363 'International Tables Vol C Tables 4.2.6.8 and 6.1.1.4'

loop_
_geom_angle_atom_site_label_1
_geom_angle_atom_site_label_2
_geom_angle_atom_site_label_3
_geom_angle
_geom_angle_site_symmetry_1
_geom_angle_site_symmetry_3
_geom_angle_publ_flag
N8 Ru1 N3 178.9(2) . . ?
N8 Ru1 N1 93.9(2) . . ?
N3 Ru1 N1 87.0(2) . . ?
N8 Ru1 N5 93.5(2) . . ?
N3 Ru1 N5 85.6(2) . . ?
N1 Ru1 N5 172.1(2) . . ?
N8 Ru1 N9 89.2(2) . . ?
N3 Ru1 N9 91.5(2) . . ?
N1 Ru1 N9 91.2(2) . . ?
N5 Ru1 N9 91.8(2) . . ?
N8 Ru1 Ru2 86.80(15) . . ?
N3 Ru1 Ru2 92.53(15) . . ?
N1 Ru1 Ru2 89.12(16) . . ?
N5 Ru1 Ru2 88.39(15) . . ?
N9 Ru1 Ru2 175.99(15) . . ?
N6 Ru2 N2 170.6(2) . . ?
N6 Ru2 N4 94.1(2) . . ?
N2 Ru2 N4 95.3(2) . . ?
N6 Ru2 N7 85.2(2) . . ?
N2 Ru2 N7 85.4(2) . . ?
N4 Ru2 N7 179.2(2) . . ?
N6 Ru2 O1 104.4(2) . . ?
N2 Ru2 O1 75.9(3) . . ?
N4 Ru2 O1 91.4(2) . . ?
N7 Ru2 O1 89.1(2) . . ?
N6 Ru2 Ru1 90.98(16) . . ?
N2 Ru2 Ru1 89.02(18) . . ?
N4 Ru2 Ru1 86.86(16) . . ?
N7 Ru2 Ru1 92.78(15) . . ?
O1 Ru2 Ru1 164.61(19) . . ?
C7 O1 Ru2 110.6(5) . . ?
C5 N1 C1 118.9(6) . . ?
C5 N1 Ru1 120.2(5) . . ?
C1 N1 Ru1 120.3(5) . . ?
C5 N2 C6 123.2(6) . . ?
C5 N2 Ru2 122.4(5) . . ?
C6 N2 Ru2 114.3(5) . . ?
C12 N3 C16 119.1(6) . . ?
C12 N3 Ru1 122.5(5) . . ?
C16 N3 Ru1 118.3(5) . . ?
C16 N4 C17 114.9(6) . . ?
C16 N4 Ru2 125.7(5) . . ?
C17 N4 Ru2 119.3(4) . . ?
C23 N5 C27 117.7(6) . . ?
C23 N5 Ru1 121.2(5) . . ?
C27 N5 Ru1 120.9(4) . . ?
C27 N6 C28 117.1(6) . . ?
C27 N6 Ru2 121.5(5) . . ?
C28 N6 Ru2 118.7(4) . . ?
C34 N7 C38 118.1(6) . . ?
C34 N7 Ru2 123.2(5) . . ?
C38 N7 Ru2 118.6(4) . . ?
C38 N8 C39 115.4(5) . . ?
C38 N8 Ru1 125.5(4) . . ?
C39 N8 Ru1 119.0(4) . . ?
C45 N9 Ru1 166.0(6) . . ?
N1 C1 C2 122.0(7) . . ?
C1 C2 C3 119.0(8) . . ?
C4 C3 C2 119.8(8) . . ?
C3 C4 C5 120.1(8) . . ?
N2 C5 N1 116.3(6) . . ?
N2 C5 C4 123.5(7) . . ?
N1 C5 C4 120.1(7) . . ?
C11 C6 C7 116.9(7) . . ?
C11 C6 N2 127.3(7) . . ?
C7 C6 N2 114.4(7) . . ?
O1 C7 C6 116.6(8) . . ?
O1 C7 C8 123.2(9) . . ?
C6 C7 C8 120.1(9) . . ?
C9 C8 C7 118.4(9) . . ?
F2 C9 C8 121.1(10) . . ?
F2 C9 C10 115.9(10) . . ?
C8 C9 C10 122.8(8) . . ?
C11 C10 C9 116.5(8) . . ?
F3 C11 C10 115.6(8) . . ?
F3 C11 C6 120.6(7) . . ?
C10 C11 C6 123.9(8) . . ?
C13 C12 N3 123.1(7) . . ?
C12 C13 C14 119.0(7) . . ?
C15 C14 C13 119.2(7) . . ?
C14 C15 C16 120.4(7) . . ?
N4 C16 N3 116.5(6) . . ?
N4 C16 C15 124.3(6) . . ?
N3 C16 C15 119.2(6) . . ?
C18 C17 C22 116.2(7) . . ?
C18 C17 N4 122.9(7) . . ?
C22 C17 N4 120.9(7) . . ?
F4 C18 C17 117.5(7) . . ?
F4 C18 C19 118.4(8) . . ?
C17 C18 C19 124.1(8) . . ?
C20 C19 C18 116.2(9) . . ?
C21 C20 C19 123.8(8) . . ?
C21 C20 F5 118.4(10) . . ?
C19 C20 F5 117.9(10) . . ?
C20 C21 C22 117.4(9) . . ?
F6 C22 C17 119.3(7) . . ?
F6 C22 C21 118.4(8) . . ?
C17 C22 C21 122.4(9) . . ?
C24 C23 N5 124.0(7) . . ?
C23 C24 C25 119.0(8) . . ?
C26 C25 C24 118.8(7) . . ?
C25 C26 C27 120.7(7) . . ?
N6 C27 N5 117.0(6) . . ?
N6 C27 C26 123.2(7) . . ?
N5 C27 C26 119.8(7) . . ?
C33 C28 C29 113.4(8) . . ?
C33 C28 N6 123.5(7) . . ?
C29 C28 N6 122.8(7) . . ?
C30 C29 C28 126.5(10) . . ?
C30 C29 F7 117.5(9) . . ?
C28 C29 F7 115.5(8) . . ?
C29 C30 C31 115.5(11) . . ?
C32 C31 C30 124.9(10) . . ?
C32 C31 F8 116.5(13) . . ?
C30 C31 F8 118.5(13) . . ?
C31 C32 C33 116.3(10) . . ?
F9 C33 C28 119.4(8) . . ?
F9 C33 C32 116.8(9) . . ?
C28 C33 C32 123.3(9) . . ?
C35 C34 N7 124.2(7) . . ?
C34 C35 C36 117.3(8) . . ?
C37 C36 C35 120.7(7) . . ?
C36 C37 C38 120.2(7) . . ?
N8 C38 N7 116.2(6) . . ?
N8 C38 C37 124.5(6) . . ?
N7 C38 C37 119.4(6) . . ?
C40 C39 C44 114.7(6) . . ?
C40 C39 N8 123.2(6) . . ?
C44 C39 N8 121.9(6) . . ?
F10 C40 C41 119.0(7) . . ?
F10 C40 C39 117.0(7) . . ?
C41 C40 C39 123.9(7) . . ?
C42 C41 C40 117.3(8) . . ?
C43 C42 C41 123.6(8) . . ?
C43 C42 F11 118.1(8) . . ?
C41 C42 F11 118.3(8) . . ?
C42 C43 C44 116.5(8) . . ?
F12 C44 C43 119.3(7) . . ?
F12 C44 C39 116.9(6) . . ?
C43 C44 C39 123.8(7) . . ?
N9 C45 S1 179.1(7) . . ?
Cl1 C46 Cl2 112.6 . . ?
Cl1' C46' Cl2' 112.6 . . ?

loop_
_geom_bond_atom_site_label_1
_geom_bond_atom_site_label_2
_geom_bond_distance
_geom_bond_site_symmetry_2
_geom_bond_publ_flag
Ru1 N8 2.068(6) . ?
Ru1 N3 2.075(6) . ?
Ru1 N1 2.083(6) . ?
Ru1 N5 2.091(5) . ?
Ru1 N9 2.231(6) . ?
Ru1 Ru2 2.3328(8) . ?
Ru2 N6 2.016(5) . ?
Ru2 N2 2.021(6) . ?
Ru2 N4 2.043(6) . ?
Ru2 N7 2.082(6) . ?
Ru2 O1 2.172(6) . ?
S1 C45 1.619(9) . ?
F2 C9 1.367(10) . ?
F3 C11 1.361(9) . ?
F4 C18 1.340(9) . ?
F5 C20 1.364(10) . ?
F6 C22 1.351(10) . ?
F7 C29 1.390(11) . ?
F8 C31 1.375(12) . ?
F9 C33 1.342(11) . ?
F10 C40 1.349(9) . ?
F11 C42 1.359(9) . ?
F12 C44 1.352(9) . ?
O1 C7 1.367(11) . ?
N1 C5 1.352(9) . ?
N1 C1 1.365(9) . ?
N2 C5 1.349(10) . ?
N2 C6 1.396(9) . ?
N3 C12 1.362(9) . ?
N3 C16 1.361(9) . ?
N4 C16 1.359(9) . ?
N4 C17 1.432(9) . ?
N5 C23 1.359(9) . ?
N5 C27 1.362(9) . ?
N6 C27 1.364(9) . ?
N6 C28 1.399(9) . ?
N7 C34 1.358(9) . ?
N7 C38 1.371(8) . ?
N8 C38 1.361(9) . ?
N8 C39 1.421(8) . ?
N9 C45 1.148(9) . ?
C1 C2 1.366(11) . ?
C2 C3 1.398(12) . ?
C3 C4 1.335(12) . ?
C4 C5 1.419(10) . ?
C6 C11 1.380(11) . ?
C6 C7 1.388(11) . ?
C7 C8 1.404(12) . ?
C8 C9 1.365(14) . ?
C9 C10 1.382(14) . ?
C10 C11 1.370(12) . ?
C12 C13 1.351(11) . ?
C13 C14 1.393(11) . ?
C14 C15 1.363(11) . ?
C15 C16 1.419(10) . ?
C17 C18 1.362(11) . ?
C17 C22 1.378(11) . ?
C18 C19 1.380(12) . ?
C19 C20 1.364(14) . ?
C20 C21 1.345(15) . ?
C21 C22 1.389(12) . ?
C23 C24 1.349(11) . ?
C24 C25 1.390(12) . ?
C25 C26 1.354(11) . ?
C26 C27 1.414(10) . ?
C28 C33 1.371(11) . ?
C28 C29 1.383(11) . ?
C29 C30 1.330(13) . ?
C30 C31 1.372(17) . ?
C31 C32 1.308(16) . ?
C32 C33 1.414(14) . ?
C34 C35 1.350(11) . ?
C35 C36 1.394(11) . ?
C36 C37 1.344(11) . ?
C37 C38 1.408(10) . ?
C39 C40 1.381(10) . ?
C39 C44 1.387(10) . ?
C40 C41 1.369(11) . ?
C41 C42 1.357(12) . ?
C42 C43 1.356(12) . ?
C43 C44 1.385(11) . ?
C46 Cl1 1.7499 . ?
C46 Cl2 1.7501 . ?
C46' Cl1' 1.7498 . ?
C46' Cl2' 1.7499 . ?

loop_
_geom_torsion_atom_site_label_1
_geom_torsion_atom_site_label_2
_geom_torsion_atom_site_label_3
_geom_torsion_atom_site_label_4
_geom_torsion
_geom_torsion_site_symmetry_1
_geom_torsion_site_symmetry_2
_geom_torsion_site_symmetry_3
_geom_torsion_site_symmetry_4
_geom_torsion_publ_flag
N8 Ru1 Ru2 N6 86.4(2) . . . . ?
N3 Ru1 Ru2 N6 -92.7(2) . . . . ?
N1 Ru1 Ru2 N6 -179.6(2) . . . . ?
N5 Ru1 Ru2 N6 -7.2(2) . . . . ?
N8 Ru1 Ru2 N2 -84.2(2) . . . . ?
N3 Ru1 Ru2 N2 96.7(2) . . . . ?
N1 Ru1 Ru2 N2 9.8(2) . . . . ?
N5 Ru1 Ru2 N2 -177.7(2) . . . . ?
N8 Ru1 Ru2 N4 -179.5(2) . . . . ?
N3 Ru1 Ru2 N4 1.4(2) . . . . ?
N1 Ru1 Ru2 N4 -85.5(2) . . . . ?
N5 Ru1 Ru2 N4 86.9(2) . . . . ?
N8 Ru1 Ru2 N7 1.2(2) . . . . ?
N3 Ru1 Ru2 N7 -177.9(2) . . . . ?
N1 Ru1 Ru2 N7 95.2(2) . . . . ?
N5 Ru1 Ru2 N7 -92.4(2) . . . . ?
N8 Ru1 Ru2 O1 -95.5(7) . . . . ?
N3 Ru1 Ru2 O1 85.4(7) . . . . ?
N1 Ru1 Ru2 O1 -1.5(7) . . . . ?
N5 Ru1 Ru2 O1 170.9(7) . . . . ?
N6 Ru2 O1 C7 -148.9(6) . . . . ?
N2 Ru2 O1 C7 21.4(6) . . . . ?
N4 Ru2 O1 C7 116.5(6) . . . . ?
N7 Ru2 O1 C7 -64.1(6) . . . . ?
Ru1 Ru2 O1 C7 33.1(11) . . . . ?
N8 Ru1 N1 C5 81.4(6) . . . . ?
N3 Ru1 N1 C5 -97.9(6) . . . . ?
N9 Ru1 N1 C5 170.7(6) . . . . ?
Ru2 Ru1 N1 C5 -5.3(5) . . . . ?
N8 Ru1 N1 C1 -107.4(6) . . . . ?
N3 Ru1 N1 C1 73.2(6) . . . . ?
N9 Ru1 N1 C1 -18.2(6) . . . . ?
Ru2 Ru1 N1 C1 165.8(6) . . . . ?
N4 Ru2 N2 C5 68.3(6) . . . . ?
N7 Ru2 N2 C5 -111.3(6) . . . . ?
O1 Ru2 N2 C5 158.5(6) . . . . ?
Ru1 Ru2 N2 C5 -18.4(6) . . . . ?
N4 Ru2 N2 C6 -115.8(5) . . . . ?
N7 Ru2 N2 C6 64.6(5) . . . . ?
O1 Ru2 N2 C6 -25.6(5) . . . . ?
Ru1 Ru2 N2 C6 157.5(5) . . . . ?
N1 Ru1 N3 C12 -93.7(6) . . . . ?
N5 Ru1 N3 C12 89.2(6) . . . . ?
N9 Ru1 N3 C12 -2.5(6) . . . . ?
Ru2 Ru1 N3 C12 177.3(5) . . . . ?
N1 Ru1 N3 C16 88.6(5) . . . . ?
N5 Ru1 N3 C16 -88.6(5) . . . . ?
N9 Ru1 N3 C16 179.7(5) . . . . ?
Ru2 Ru1 N3 C16 -0.4(5) . . . . ?
N6 Ru2 N4 C16 87.8(6) . . . . ?
N2 Ru2 N4 C16 -91.7(6) . . . . ?
O1 Ru2 N4 C16 -167.7(6) . . . . ?
Ru1 Ru2 N4 C16 -3.0(5) . . . . ?
N6 Ru2 N4 C17 -88.2(5) . . . . ?
N2 Ru2 N4 C17 92.3(5) . . . . ?
O1 Ru2 N4 C17 16.3(5) . . . . ?
Ru1 Ru2 N4 C17 -179.0(5) . . . . ?
N8 Ru1 N5 C23 103.7(6) . . . . ?
N3 Ru1 N5 C23 -77.0(6) . . . . ?
N9 Ru1 N5 C23 14.4(6) . . . . ?
Ru2 Ru1 N5 C23 -169.6(6) . . . . ?
N8 Ru1 N5 C27 -81.5(5) . . . . ?
N3 Ru1 N5 C27 97.9(5) . . . . ?
N9 Ru1 N5 C27 -170.8(5) . . . . ?
Ru2 Ru1 N5 C27 5.2(5) . . . . ?
N4 Ru2 N6 C27 -75.1(5) . . . . ?
N7 Ru2 N6 C27 104.5(5) . . . . ?
O1 Ru2 N6 C27 -167.7(5) . . . . ?
Ru1 Ru2 N6 C27 11.8(5) . . . . ?
N4 Ru2 N6 C28 124.1(5) . . . . ?
N7 Ru2 N6 C28 -56.3(5) . . . . ?
O1 Ru2 N6 C28 31.5(5) . . . . ?
Ru1 Ru2 N6 C28 -149.0(5) . . . . ?
N6 Ru2 N7 C34 86.9(6) . . . . ?
N2 Ru2 N7 C34 -93.6(6) . . . . ?
O1 Ru2 N7 C34 -17.6(6) . . . . ?
Ru1 Ru2 N7 C34 177.6(5) . . . . ?
N6 Ru2 N7 C38 -90.5(5) . . . . ?
N2 Ru2 N7 C38 89.0(5) . . . . ?
O1 Ru2 N7 C38 164.9(5) . . . . ?
Ru1 Ru2 N7 C38 0.2(5) . . . . ?
N1 Ru1 N8 C38 -92.2(5) . . . . ?
N5 Ru1 N8 C38 84.9(5) . . . . ?
N9 Ru1 N8 C38 176.7(5) . . . . ?
Ru2 Ru1 N8 C38 -3.2(5) . . . . ?
N1 Ru1 N8 C39 90.0(5) . . . . ?
N5 Ru1 N8 C39 -92.9(5) . . . . ?
N9 Ru1 N8 C39 -1.2(5) . . . . ?
Ru2 Ru1 N8 C39 178.9(5) . . . . ?
N8 Ru1 N9 C45 -89(2) . . . . ?
N3 Ru1 N9 C45 90(2) . . . . ?
N1 Ru1 N9 C45 177(2) . . . . ?
N5 Ru1 N9 C45 5(2) . . . . ?
C5 N1 C1 C2 -1.8(12) . . . . ?
Ru1 N1 C1 C2 -173.1(7) . . . . ?
N1 C1 C2 C3 3.3(14) . . . . ?
C1 C2 C3 C4 -2.0(14) . . . . ?
C2 C3 C4 C5 -0.7(14) . . . . ?
C6 N2 C5 N1 -157.2(7) . . . . ?
Ru2 N2 C5 N1 18.3(9) . . . . ?
C6 N2 C5 C4 26.3(12) . . . . ?
Ru2 N2 C5 C4 -158.2(6) . . . . ?
C1 N1 C5 N2 -177.5(7) . . . . ?
Ru1 N1 C5 N2 -6.3(9) . . . . ?
C1 N1 C5 C4 -1.0(11) . . . . ?
Ru1 N1 C5 C4 170.3(6) . . . . ?
C3 C4 C5 N2 178.5(8) . . . . ?
C3 C4 C5 N1 2.2(12) . . . . ?
C5 N2 C6 C11 36.4(12) . . . . ?
Ru2 N2 C6 C11 -139.5(7) . . . . ?
C5 N2 C6 C7 -157.6(8) . . . . ?
Ru2 N2 C6 C7 26.6(9) . . . . ?
Ru2 O1 C7 C6 -14.2(10) . . . . ?
Ru2 O1 C7 C8 161.4(8) . . . . ?
C11 C6 C7 O1 160.9(8) . . . . ?
N2 C6 C7 O1 -6.7(12) . . . . ?
C11 C6 C7 C8 -14.9(13) . . . . ?
N2 C6 C7 C8 177.5(8) . . . . ?
O1 C7 C8 C9 -165.5(9) . . . . ?
C6 C7 C8 C9 10.0(15) . . . . ?
C7 C8 C9 F2 173.4(9) . . . . ?
C7 C8 C9 C10 -0.3(16) . . . . ?
F2 C9 C10 C11 -177.9(8) . . . . ?
C8 C9 C10 C11 -3.8(15) . . . . ?
C9 C10 C11 F3 -180.0(8) . . . . ?
C9 C10 C11 C6 -1.7(14) . . . . ?
C7 C6 C11 F3 -170.9(8) . . . . ?
N2 C6 C11 F3 -5.1(13) . . . . ?
C7 C6 C11 C10 11.0(13) . . . . ?
N2 C6 C11 C10 176.8(8) . . . . ?
C16 N3 C12 C13 -0.6(11) . . . . ?
Ru1 N3 C12 C13 -178.4(6) . . . . ?
N3 C12 C13 C14 1.4(13) . . . . ?
C12 C13 C14 C15 -2.1(13) . . . . ?
C13 C14 C15 C16 2.1(12) . . . . ?
C17 N4 C16 N3 179.5(6) . . . . ?
Ru2 N4 C16 N3 3.3(9) . . . . ?
C17 N4 C16 C15 -0.3(10) . . . . ?
Ru2 N4 C16 C15 -176.5(5) . . . . ?
C12 N3 C16 N4 -179.3(6) . . . . ?
Ru1 N3 C16 N4 -1.5(8) . . . . ?
C12 N3 C16 C15 0.5(10) . . . . ?
Ru1 N3 C16 C15 178.3(5) . . . . ?
C14 C15 C16 N4 178.6(7) . . . . ?
C14 C15 C16 N3 -1.3(11) . . . . ?
C16 N4 C17 C18 -83.7(9) . . . . ?
Ru2 N4 C17 C18 92.7(8) . . . . ?
C16 N4 C17 C22 97.3(8) . . . . ?
Ru2 N4 C17 C22 -86.3(8) . . . . ?
C22 C17 C18 F4 -176.2(8) . . . . ?
N4 C17 C18 F4 4.8(12) . . . . ?
C22 C17 C18 C19 0.6(13) . . . . ?
N4 C17 C18 C19 -178.5(8) . . . . ?
F4 C18 C19 C20 176.0(8) . . . . ?
C17 C18 C19 C20 -0.7(14) . . . . ?
C18 C19 C20 C21 -0.6(15) . . . . ?
C18 C19 C20 F5 -179.6(8) . . . . ?
C19 C20 C21 C22 1.8(16) . . . . ?
F5 C20 C21 C22 -179.1(9) . . . . ?
C18 C17 C22 F6 -178.7(8) . . . . ?
N4 C17 C22 F6 0.3(12) . . . . ?
C18 C17 C22 C21 0.8(13) . . . . ?
N4 C17 C22 C21 179.9(8) . . . . ?
C20 C21 C22 F6 177.6(9) . . . . ?
C20 C21 C22 C17 -2.0(15) . . . . ?
C27 N5 C23 C24 2.9(12) . . . . ?
Ru1 N5 C23 C24 177.9(7) . . . . ?
N5 C23 C24 C25 -2.2(15) . . . . ?
C23 C24 C25 C26 0.1(15) . . . . ?
C24 C25 C26 C27 1.2(15) . . . . ?
C28 N6 C27 N5 150.8(6) . . . . ?
Ru2 N6 C27 N5 -10.3(9) . . . . ?
C28 N6 C27 C26 -30.9(10) . . . . ?
Ru2 N6 C27 C26 168.0(6) . . . . ?
C23 N5 C27 N6 176.9(7) . . . . ?
Ru1 N5 C27 N6 1.9(8) . . . . ?
C23 N5 C27 C26 -1.5(10) . . . . ?
Ru1 N5 C27 C26 -176.5(6) . . . . ?
C25 C26 C27 N6 -178.8(8) . . . . ?
C25 C26 C27 N5 -0.5(12) . . . . ?
C27 N6 C28 C33 133.8(8) . . . . ?
Ru2 N6 C28 C33 -64.5(9) . . . . ?
C27 N6 C28 C29 -52.9(10) . . . . ?
Ru2 N6 C28 C29 108.8(8) . . . . ?
C33 C28 C29 C30 1.9(15) . . . . ?
N6 C28 C29 C30 -172.0(9) . . . . ?
C33 C28 C29 F7 173.7(8) . . . . ?
N6 C28 C29 F7 -0.2(12) . . . . ?
C28 C29 C30 C31 -3.8(17) . . . . ?
F7 C29 C30 C31 -175.4(9) . . . . ?
C29 C30 C31 C32 3.1(19) . . . . ?
C29 C30 C31 F8 -179.8(10) . . . . ?
C30 C31 C32 C33 -0.8(19) . . . . ?
F8 C31 C32 C33 -177.9(10) . . . . ?
C29 C28 C33 F9 172.8(9) . . . . ?
N6 C28 C33 F9 -13.4(14) . . . . ?
C29 C28 C33 C32 0.8(14) . . . . ?
N6 C28 C33 C32 174.7(9) . . . . ?
C31 C32 C33 F9 -173.5(10) . . . . ?
C31 C32 C33 C28 -1.3(17) . . . . ?
C38 N7 C34 C35 -1.8(11) . . . . ?
Ru2 N7 C34 C35 -179.2(6) . . . . ?
N7 C34 C35 C36 2.2(12) . . . . ?
C34 C35 C36 C37 -1.2(12) . . . . ?
C35 C36 C37 C38 -0.2(12) . . . . ?
C39 N8 C38 N7 -178.0(5) . . . . ?
Ru1 N8 C38 N7 4.1(8) . . . . ?
C39 N8 C38 C37 1.7(9) . . . . ?
Ru1 N8 C38 C37 -176.2(5) . . . . ?
C34 N7 C38 N8 -180.0(6) . . . . ?
Ru2 N7 C38 N8 -2.4(7) . . . . ?
C34 N7 C38 C37 0.3(9) . . . . ?
Ru2 N7 C38 C37 177.8(5) . . . . ?
C36 C37 C38 N8 -179.1(7) . . . . ?
C36 C37 C38 N7 0.6(10) . . . . ?
C38 N8 C39 C40 -85.2(8) . . . . ?
Ru1 N8 C39 C40 92.8(7) . . . . ?
C38 N8 C39 C44 99.0(8) . . . . ?
Ru1 N8 C39 C44 -82.9(8) . . . . ?
C44 C39 C40 F10 179.6(7) . . . . ?
N8 C39 C40 F10 3.6(11) . . . . ?
C44 C39 C40 C41 -1.0(11) . . . . ?
N8 C39 C40 C41 -177.1(7) . . . . ?
F10 C40 C41 C42 -178.3(7) . . . . ?
C39 C40 C41 C42 2.3(13) . . . . ?
C40 C41 C42 C43 -2.8(14) . . . . ?
C40 C41 C42 F11 180.0(8) . . . . ?
C41 C42 C43 C44 1.9(14) . . . . ?
F11 C42 C43 C44 179.2(8) . . . . ?
C42 C43 C44 F12 -178.7(8) . . . . ?
C42 C43 C44 C39 -0.6(14) . . . . ?
C40 C39 C44 F12 178.3(7) . . . . ?
N8 C39 C44 F12 -5.7(11) . . . . ?
C40 C39 C44 C43 0.1(12) . . . . ?
N8 C39 C44 C43 176.2(8) . . . . ?
